data_4325802
loop_
_publ_author_name
'Marco G. Crestani'
'Gerald F. Manbeck'
'William W. Brennessel'
'Theresa M. McCormick'
'Richard Eisenberg'

_publ_section_title
;
 Synthesis and Characterization of Neutral Luminescent Diphosphine
 Pyrrole- and Indole-Aldimine Copper(I) Complexes
;
_journal_name_full 'Inorganic Chemistry'
_journal_page_first 7172
_journal_page_last 7188
_journal_paper_doi 10.1021/ic2007588
_journal_volume 50
_journal_year 2011
_chemical_formula_moiety 'C78 H64 Cl3 Cu3 O2 P4, 3(C H2 Cl2)'
_chemical_formula_sum 'C81 H70 Cl9 Cu3 O2 P4'
_chemical_formula_weight 1708.92
_chemical_name_common eismc15
_chemical_name_systematic
; 
 ? 
;
_space_group_IT_number 15
_symmetry_cell_setting monoclinic
_symmetry_space_group_name_Hall '-C 2yc'
_symmetry_space_group_name_H-M 'C 1 2/c 1'
_atom_sites_solution_hydrogens geom
_atom_sites_solution_primary direct
_atom_sites_solution_secondary difmap
_audit_creation_method SHELXL-97
_cell_angle_alpha 90.00
_cell_angle_beta 99.612(2)
_cell_angle_gamma 90.00
_cell_formula_units_Z 4
_cell_length_a 19.2028(18)
_cell_length_b 14.7504(14)
_cell_length_c 27.131(3)
_cell_measurement_reflns_used 3974
_cell_measurement_temperature 100.0(1)
_cell_measurement_theta_max 30.88
_cell_measurement_theta_min 2.20
_cell_volume 7576.9(13)
_computing_cell_refinement 'SAINT (Bruker, 2008)'
_computing_data_collection 'APEX2 (Bruker, 2009)'
_computing_data_reduction 'SAINT (Bruker, 2008)'
_computing_molecular_graphics 'SHELXTL (Sheldrick, 2008)'
_computing_publication_material 'SHELXTL (Sheldrick, 2008)'
_computing_structure_refinement 'SHELXL-97 (Sheldrick, 2008)'
_computing_structure_solution 'SIR97 (Altomare et al., 1999)'
_diffrn_ambient_temperature 100.0(1)
_diffrn_measured_fraction_theta_full 0.982
_diffrn_measured_fraction_theta_max 0.982
_diffrn_measurement_device_type 'Bruker SMART APEX II CCD Platform'
_diffrn_measurement_method 'area detector, \w scans per \f'
_diffrn_radiation_monochromator graphite
_diffrn_radiation_source 'fine-focus sealed tube'
_diffrn_radiation_type MoK\a
_diffrn_radiation_wavelength 0.71073
_diffrn_reflns_av_R_equivalents 0.0805
_diffrn_reflns_av_sigmaI/netI 0.0909
_diffrn_reflns_limit_h_max 31
_diffrn_reflns_limit_h_min -31
_diffrn_reflns_limit_k_max 24
_diffrn_reflns_limit_k_min -24
_diffrn_reflns_limit_l_max 43
_diffrn_reflns_limit_l_min -45
_diffrn_reflns_number 62947
_diffrn_reflns_theta_full 36.32
_diffrn_reflns_theta_max 36.32
_diffrn_reflns_theta_min 1.52
_diffrn_standards_number 0
_exptl_absorpt_coefficient_mu 1.284
_exptl_absorpt_correction_T_max 0.8407
_exptl_absorpt_correction_T_min 0.7481
_exptl_absorpt_correction_type multi-scan
_exptl_absorpt_process_details 'SADABS (Sheldrick, 2008)'
_exptl_crystal_colour colorless
_exptl_crystal_density_diffrn 1.498
_exptl_crystal_description block
_exptl_crystal_F_000 3488
_exptl_crystal_size_max 0.24
_exptl_crystal_size_mid 0.20
_exptl_crystal_size_min 0.14
_refine_diff_density_max 0.520
_refine_diff_density_min -0.835
_refine_diff_density_rms 0.103
_refine_ls_extinction_method none
_refine_ls_goodness_of_fit_ref 1.015
_refine_ls_hydrogen_treatment constr
_refine_ls_matrix_type full
_refine_ls_number_parameters 469
_refine_ls_number_reflns 18036
_refine_ls_number_restraints 8
_refine_ls_restrained_S_all 1.015
_refine_ls_R_factor_all 0.1267
_refine_ls_R_factor_gt 0.0571
_refine_ls_shift/su_max 0.001
_refine_ls_shift/su_mean 0.000
_refine_ls_structure_factor_coef Fsqd
_refine_ls_weighting_details 'calc w=1/[\s^2^(Fo^2^)+(0.0440P)^2^+6.5140P] where P=(Fo^2^+2Fc^2^)/3'
_refine_ls_weighting_scheme calc
_refine_ls_wR_factor_gt 0.1103
_refine_ls_wR_factor_ref 0.1327
_reflns_number_gt 9828
_reflns_number_total 18036
_reflns_threshold_expression >2sigma(I)
_cod_data_source_file ic2007588_si_002_9.cif
_cod_data_source_block SI
_cod_original_cell_volume 7577.0(12)
_cod_database_code 4325802

loop_
_symmetry_equiv_pos_as_xyz
'x, y, z'
'-x, y, -z+1/2'
'x+1/2, y+1/2, z'
'-x+1/2, y+1/2, -z+1/2'
'-x, -y, -z'
'x, -y, z-1/2'
'-x+1/2, -y+1/2, -z'
'x+1/2, -y+1/2, z-1/2'

loop_
_atom_site_label
_atom_site_type_symbol
_atom_site_fract_x
_atom_site_fract_y
_atom_site_fract_z
_atom_site_U_iso_or_equiv
_atom_site_adp_type
_atom_site_occupancy
_atom_site_symmetry_multiplicity
_atom_site_calc_flag
_atom_site_refinement_flags
_atom_site_disorder_assembly
_atom_site_disorder_group
Cu1 Cu 0.905132(15) 0.469411(19) 0.191300(10) 0.02021(6) Uani 1 1 d . . .
Cu2 Cu 1.0000 0.61801(3) 0.2500 0.03234(11) Uani 1 2 d S . .
Cl1 Cl 0.89053(3) 0.62503(4) 0.22001(2) 0.02968(13) Uani 1 1 d . . .
Cl2 Cl 1.0000 0.41049(5) 0.2500 0.02282(15) Uani 1 2 d S . .
P1 P 0.93447(3) 0.48656(4) 0.11426(2) 0.01786(11) Uani 1 1 d . . .
P2 P 0.80728(3) 0.38806(4) 0.19776(2) 0.01895(11) Uani 1 1 d . . .
O1 O 0.85379(8) 0.31967(10) 0.10727(6) 0.0183(3) Uani 1 1 d . . .
C1 C 1.01317(12) 0.55404(15) 0.11100(8) 0.0201(4) Uani 1 1 d . . .
C2 C 1.06781(12) 0.54683(16) 0.15073(9) 0.0247(5) Uani 1 1 d . . .
H2 H 1.0611 0.5137 0.1796 0.030 Uiso 1 1 calc R . .
C3 C 1.13249(13) 0.58748(18) 0.14907(10) 0.0301(5) Uani 1 1 d . . .
H3 H 1.1702 0.5811 0.1764 0.036 Uiso 1 1 calc R . .
C4 C 1.14190(14) 0.63734(17) 0.10750(10) 0.0300(5) Uani 1 1 d . . .
H4 H 1.1864 0.6645 0.1061 0.036 Uiso 1 1 calc R . .
C5 C 1.08723(13) 0.64761(16) 0.06834(10) 0.0262(5) Uani 1 1 d . . .
H5 H 1.0937 0.6831 0.0402 0.031 Uiso 1 1 calc R . .
C6 C 1.02195(12) 0.60611(15) 0.06957(9) 0.0231(4) Uani 1 1 d . . .
H6 H 0.9841 0.6134 0.0425 0.028 Uiso 1 1 calc R . .
C7 C 0.86681(11) 0.53634(15) 0.06698(8) 0.0199(4) Uani 1 1 d . . .
C8 C 0.85867(12) 0.51336(16) 0.01651(9) 0.0236(4) Uani 1 1 d . . .
H8 H 0.8890 0.4693 0.0057 0.028 Uiso 1 1 calc R . .
C9 C 0.80695(13) 0.55401(17) -0.01806(9) 0.0265(5) Uani 1 1 d . . .
H9 H 0.8024 0.5385 -0.0524 0.032 Uiso 1 1 calc R . .
C10 C 0.76186(13) 0.61701(18) -0.00274(10) 0.0306(5) Uani 1 1 d . . .
H10 H 0.7260 0.6443 -0.0265 0.037 Uiso 1 1 calc R . .
C11 C 0.76905(15) 0.64023(18) 0.04714(10) 0.0336(6) Uani 1 1 d . . .
H11 H 0.7382 0.6838 0.0577 0.040 Uiso 1 1 calc R . .
C12 C 0.82125(13) 0.60021(17) 0.08211(9) 0.0270(5) Uani 1 1 d . . .
H12 H 0.8258 0.6165 0.1164 0.032 Uiso 1 1 calc R . .
C13 C 0.95755(12) 0.38151(14) 0.08483(8) 0.0193(4) Uani 1 1 d . . .
C14 C 1.01876(12) 0.36913(16) 0.06422(8) 0.0227(4) Uani 1 1 d . . .
H14 H 1.0501 0.4185 0.0629 0.027 Uiso 1 1 calc R . .
C15 C 1.03413(13) 0.28507(16) 0.04562(9) 0.0243(5) Uani 1 1 d . . .
H15 H 1.0757 0.2776 0.0314 0.029 Uiso 1 1 calc R . .
C16 C 0.98944(12) 0.21228(15) 0.04764(9) 0.0233(4) Uani 1 1 d . . .
H16 H 1.0009 0.1551 0.0350 0.028 Uiso 1 1 calc R . .
C17 C 0.92762(12) 0.22132(15) 0.06803(8) 0.0203(4) Uani 1 1 d . . .
C18 C 0.91389(11) 0.30654(14) 0.08607(8) 0.0193(4) Uani 1 1 d . . .
C19 C 0.83808(11) 0.24753(14) 0.13630(8) 0.0190(4) Uani 1 1 d . . .
C20 C 0.84990(11) 0.15910(15) 0.12141(9) 0.0208(4) Uani 1 1 d . . .
C21 C 0.83699(12) 0.08926(16) 0.15334(10) 0.0256(5) Uani 1 1 d . . .
H21 H 0.8455 0.0282 0.1450 0.031 Uiso 1 1 calc R . .
C22 C 0.81182(13) 0.10837(16) 0.19711(10) 0.0268(5) Uani 1 1 d . . .
H22 H 0.8037 0.0601 0.2186 0.032 Uiso 1 1 calc R . .
C23 C 0.79818(12) 0.19678(16) 0.21007(9) 0.0236(4) Uani 1 1 d . . .
H23 H 0.7792 0.2083 0.2396 0.028 Uiso 1 1 calc R . .
C24 C 0.81225(11) 0.26903(14) 0.17991(8) 0.0189(4) Uani 1 1 d . . .
C25 C 0.72953(12) 0.43338(16) 0.15748(9) 0.0232(4) Uani 1 1 d . . .
C26 C 0.71469(15) 0.52506(18) 0.16332(12) 0.0380(6) Uani 1 1 d . . .
H26 H 0.7446 0.5609 0.1871 0.046 Uiso 1 1 calc R . .
C27 C 0.65581(18) 0.5633(2) 0.13395(15) 0.0554(10) Uani 1 1 d . . .
H27 H 0.6448 0.6252 0.1383 0.066 Uiso 1 1 calc R . .
C28 C 0.61323(16) 0.5118(3) 0.09846(14) 0.0525(9) Uani 1 1 d . . .
H28 H 0.5740 0.5391 0.0778 0.063 Uiso 1 1 calc R . .
C29 C 0.62726(15) 0.4217(2) 0.09295(11) 0.0433(7) Uani 1 1 d . . .
H29 H 0.5970 0.3861 0.0692 0.052 Uiso 1 1 calc R . .
C30 C 0.68607(14) 0.3824(2) 0.12230(10) 0.0331(6) Uani 1 1 d . . .
H30 H 0.6963 0.3201 0.1181 0.040 Uiso 1 1 calc R . .
C31 C 0.77723(12) 0.37539(15) 0.25779(8) 0.0215(4) Uani 1 1 d . . .
C32 C 0.70628(13) 0.37031(16) 0.26181(9) 0.0265(5) Uani 1 1 d . . .
H32 H 0.6713 0.3790 0.2330 0.032 Uiso 1 1 calc R . .
C33 C 0.68630(14) 0.35267(17) 0.30754(10) 0.0311(5) Uani 1 1 d . . .
H33 H 0.6376 0.3502 0.3102 0.037 Uiso 1 1 calc R . .
C34 C 0.73690(16) 0.33866(18) 0.34918(10) 0.0350(6) Uani 1 1 d . . .
H34 H 0.7230 0.3256 0.3804 0.042 Uiso 1 1 calc R . .
C35 C 0.80733(16) 0.3435(2) 0.34576(10) 0.0361(6) Uani 1 1 d . . .
H35 H 0.8419 0.3344 0.3747 0.043 Uiso 1 1 calc R . .
C36 C 0.82824(14) 0.36173(17) 0.30006(9) 0.0289(5) Uani 1 1 d . . .
H36 H 0.8770 0.3648 0.2977 0.035 Uiso 1 1 calc R . .
C37 C 0.87419(12) 0.14693(15) 0.07149(9) 0.0233(4) Uani 1 1 d . . .
C38 C 0.80986(13) 0.16258(18) 0.02968(10) 0.0300(5) Uani 1 1 d . . .
H38A H 0.7915 0.2240 0.0325 0.045 Uiso 1 1 calc R . .
H38B H 0.7729 0.1183 0.0331 0.045 Uiso 1 1 calc R . .
H38C H 0.8244 0.1554 -0.0030 0.045 Uiso 1 1 calc R . .
C39 C 0.90382(14) 0.05228(16) 0.06564(10) 0.0305(5) Uani 1 1 d . . .
H39A H 0.9435 0.0410 0.0927 0.046 Uiso 1 1 calc R . .
H39B H 0.9202 0.0480 0.0334 0.046 Uiso 1 1 calc R . .
H39C H 0.8668 0.0071 0.0670 0.046 Uiso 1 1 calc R . .
C40 C 1.010(2) 0.7875(7) 0.3560(6) 0.0438(13) Uani 0.753(9) 1 d PD A 1
H40A H 0.9653 0.7600 0.3621 0.053 Uiso 0.753(9) 1 calc PR A 1
H40B H 1.0345 0.7426 0.3377 0.053 Uiso 0.753(9) 1 calc PR A 1
Cl3 Cl 1.0635(4) 0.8123(3) 0.41363(19) 0.0429(5) Uani 0.753(9) 1 d PD A 1
Cl4 Cl 0.99138(10) 0.8852(2) 0.31899(11) 0.0511(6) Uani 0.753(9) 1 d PD A 1
C40' C 1.009(6) 0.777(2) 0.3540(19) 0.0438(13) Uani 0.247(9) 1 d PD A 5
H40C H 0.9650 0.7520 0.3628 0.053 Uiso 0.247(9) 1 calc PR A 5
H40D H 1.0356 0.7267 0.3417 0.053 Uiso 0.247(9) 1 calc PR A 5
Cl3' Cl 1.0602(12) 0.8236(12) 0.4079(6) 0.0429(5) Uani 0.247(9) 1 d PD A 5
Cl4' Cl 0.9879(3) 0.8577(6) 0.3061(3) 0.0511(6) Uani 0.247(9) 1 d PD A 5
C41 C 0.5000 0.6793(3) 0.2500 0.0444(10) Uani 1 2 d SD . .
H41A H 0.4634 0.7160 0.2289 0.053 Uiso 0.50 1 calc PR B .
H41B H 0.5419 0.7184 0.2600 0.053 Uiso 0.50 1 calc PR . .
Cl5 Cl 0.52309(14) 0.58971(19) 0.21521(12) 0.0859(10) Uani 0.50 1 d PD B -1
Cl6 Cl 0.46829(15) 0.6454(3) 0.30300(10) 0.0941(11) Uani 0.50 1 d PD B -1

loop_
_atom_site_aniso_label
_atom_site_aniso_U_11
_atom_site_aniso_U_22
_atom_site_aniso_U_33
_atom_site_aniso_U_23
_atom_site_aniso_U_13
_atom_site_aniso_U_12
Cu1 0.02076(13) 0.02125(13) 0.01891(12) -0.00002(10) 0.00415(10) -0.00332(11)
Cu2 0.0378(3) 0.0303(2) 0.0275(2) 0.000 0.00145(19) 0.000
Cl1 0.0374(3) 0.0232(3) 0.0272(3) -0.0027(2) 0.0018(2) 0.0027(2)
Cl2 0.0238(4) 0.0224(3) 0.0212(3) 0.000 0.0004(3) 0.000
P1 0.0175(2) 0.0180(2) 0.0182(2) 0.0009(2) 0.00315(19) -0.0007(2)
P2 0.0183(3) 0.0189(2) 0.0198(3) 0.0005(2) 0.0039(2) -0.0013(2)
O1 0.0165(7) 0.0179(7) 0.0207(7) 0.0022(6) 0.0032(6) 0.0022(6)
C1 0.0180(10) 0.0196(9) 0.0227(10) -0.0002(8) 0.0039(8) 0.0001(8)
C2 0.0225(11) 0.0285(11) 0.0229(11) 0.0008(9) 0.0029(9) -0.0028(9)
C3 0.0184(11) 0.0381(14) 0.0323(13) -0.0005(11) 0.0005(9) -0.0024(10)
C4 0.0247(12) 0.0301(12) 0.0371(14) -0.0067(10) 0.0102(10) -0.0080(10)
C5 0.0302(13) 0.0206(10) 0.0303(12) -0.0007(9) 0.0123(10) -0.0036(9)
C6 0.0235(11) 0.0221(10) 0.0245(11) 0.0013(8) 0.0060(9) -0.0019(9)
C7 0.0175(10) 0.0194(9) 0.0228(10) 0.0029(8) 0.0034(8) -0.0027(8)
C8 0.0226(11) 0.0254(11) 0.0228(11) 0.0003(9) 0.0037(8) 0.0008(9)
C9 0.0276(12) 0.0297(12) 0.0205(11) 0.0020(9) -0.0005(9) -0.0026(10)
C10 0.0264(12) 0.0330(13) 0.0292(12) 0.0065(10) -0.0043(10) 0.0025(10)
C11 0.0314(13) 0.0333(13) 0.0345(14) -0.0001(11) 0.0009(11) 0.0102(11)
C12 0.0271(12) 0.0292(12) 0.0242(11) 0.0008(9) 0.0024(9) 0.0058(10)
C13 0.0207(10) 0.0193(9) 0.0180(9) 0.0027(8) 0.0035(8) 0.0028(8)
C14 0.0224(11) 0.0248(11) 0.0215(10) 0.0039(8) 0.0056(8) 0.0009(9)
C15 0.0235(11) 0.0266(11) 0.0241(11) 0.0034(9) 0.0076(9) 0.0051(9)
C16 0.0247(11) 0.0210(10) 0.0239(11) 0.0007(8) 0.0035(9) 0.0072(9)
C17 0.0229(11) 0.0195(9) 0.0179(10) 0.0010(8) 0.0022(8) 0.0006(8)
C18 0.0187(10) 0.0210(10) 0.0178(10) 0.0015(8) 0.0021(8) 0.0023(8)
C19 0.0135(9) 0.0188(9) 0.0240(10) 0.0033(8) 0.0009(8) -0.0007(7)
C20 0.0148(9) 0.0192(10) 0.0276(11) -0.0004(8) 0.0013(8) 0.0002(8)
C21 0.0205(11) 0.0182(10) 0.0372(13) 0.0038(9) 0.0025(9) 0.0007(8)
C22 0.0227(11) 0.0223(11) 0.0348(13) 0.0085(9) 0.0034(10) -0.0031(9)
C23 0.0201(11) 0.0251(11) 0.0257(11) 0.0045(9) 0.0043(9) -0.0018(9)
C24 0.0141(9) 0.0192(9) 0.0222(10) 0.0014(8) -0.0011(8) 0.0003(8)
C25 0.0207(11) 0.0246(10) 0.0262(11) 0.0052(9) 0.0091(9) 0.0048(9)
C26 0.0365(15) 0.0282(13) 0.0525(18) 0.0081(12) 0.0170(13) 0.0068(11)
C27 0.0441(18) 0.0381(16) 0.088(3) 0.0281(18) 0.0239(19) 0.0200(15)
C28 0.0258(14) 0.070(2) 0.062(2) 0.0360(18) 0.0107(14) 0.0171(15)
C29 0.0261(14) 0.064(2) 0.0378(16) 0.0093(14) 0.0006(12) 0.0083(14)
C30 0.0268(13) 0.0407(15) 0.0307(13) 0.0006(11) 0.0018(10) 0.0071(11)
C31 0.0252(11) 0.0190(9) 0.0210(10) -0.0007(8) 0.0057(8) -0.0050(8)
C32 0.0250(12) 0.0275(11) 0.0285(12) -0.0017(9) 0.0090(9) -0.0036(9)
C33 0.0329(14) 0.0296(12) 0.0350(14) -0.0021(10) 0.0176(11) -0.0063(11)
C34 0.0505(17) 0.0330(13) 0.0248(12) -0.0023(10) 0.0157(12) -0.0109(12)
C35 0.0414(16) 0.0436(15) 0.0222(12) 0.0010(11) 0.0018(11) -0.0118(13)
C36 0.0266(12) 0.0353(13) 0.0248(12) -0.0001(10) 0.0043(10) -0.0083(10)
C37 0.0222(11) 0.0195(10) 0.0272(11) -0.0010(8) 0.0015(9) 0.0004(8)
C38 0.0261(12) 0.0323(13) 0.0295(13) -0.0056(10) -0.0017(10) 0.0003(10)
C39 0.0299(13) 0.0215(11) 0.0412(15) -0.0016(10) 0.0086(11) 0.0032(9)
C40 0.046(2) 0.041(3) 0.047(2) -0.007(3) 0.016(2) -0.008(5)
Cl3 0.0438(8) 0.0328(14) 0.0505(13) 0.0047(7) 0.0029(9) -0.0085(10)
Cl4 0.0432(5) 0.0745(14) 0.0387(10) 0.0086(9) 0.0159(6) 0.0066(7)
C40' 0.046(2) 0.041(3) 0.047(2) -0.007(3) 0.016(2) -0.008(5)
Cl3' 0.0438(8) 0.0328(14) 0.0505(13) 0.0047(7) 0.0029(9) -0.0085(10)
Cl4' 0.0432(5) 0.0745(14) 0.0387(10) 0.0086(9) 0.0159(6) 0.0066(7)
C41 0.041(2) 0.034(2) 0.061(3) 0.000 0.014(2) 0.000
Cl5 0.0549(14) 0.0900(18) 0.101(2) -0.0585(16) -0.0209(14) 0.0314(14)
Cl6 0.0535(13) 0.168(3) 0.0601(16) 0.0442(19) 0.0082(11) 0.0299(19)

loop_
_atom_type_symbol
_atom_type_description
_atom_type_scat_dispersion_real
_atom_type_scat_dispersion_imag
_atom_type_scat_source
C C 0.0033 0.0016 'International Tables Vol C Tables 4.2.6.8 and 6.1.1.4'
H H 0.0000 0.0000 'International Tables Vol C Tables 4.2.6.8 and 6.1.1.4'
O O 0.0106 0.0060 'International Tables Vol C Tables 4.2.6.8 and 6.1.1.4'
P P 0.1023 0.0942 'International Tables Vol C Tables 4.2.6.8 and 6.1.1.4'
Cl Cl 0.1484 0.1585 'International Tables Vol C Tables 4.2.6.8 and 6.1.1.4'
Cu Cu 0.3201 1.2651 'International Tables Vol C Tables 4.2.6.8 and 6.1.1.4'

loop_
_geom_angle_atom_site_label_1
_geom_angle_atom_site_label_2
_geom_angle_atom_site_label_3
_geom_angle
_geom_angle_site_symmetry_1
_geom_angle_site_symmetry_3
P2 Cu1 P1 117.92(2) . .
P2 Cu1 Cl2 107.94(2) . .
P1 Cu1 Cl2 112.211(19) . .
P2 Cu1 Cl1 109.34(2) . .
P1 Cu1 Cl1 104.31(2) . .
Cl2 Cu1 Cl1 104.18(2) . .
Cl1 Cu2 Cl1 174.41(4) 2_755 .
Cu2 Cl1 Cu1 85.29(2) . .
Cu1 Cl2 Cu1 137.07(4) . 2_755
C7 P1 C1 104.20(10) . .
C7 P1 C13 103.31(10) . .
C1 P1 C13 100.25(10) . .
C7 P1 Cu1 115.87(7) . .
C1 P1 Cu1 116.16(7) . .
C13 P1 Cu1 115.02(7) . .
C25 P2 C31 102.89(11) . .
C25 P2 C24 105.48(10) . .
C31 P2 C24 100.15(10) . .
C25 P2 Cu1 111.52(8) . .
C31 P2 Cu1 120.93(8) . .
C24 P2 Cu1 114.11(7) . .
C18 O1 C19 113.80(16) . .
C2 C1 C6 119.6(2) . .
C2 C1 P1 116.69(17) . .
C6 C1 P1 123.51(17) . .
C1 C2 C3 120.7(2) . .
C1 C2 H2 119.6 . .
C3 C2 H2 119.6 . .
C4 C3 C2 119.7(2) . .
C4 C3 H3 120.1 . .
C2 C3 H3 120.1 . .
C5 C4 C3 120.2(2) . .
C5 C4 H4 119.9 . .
C3 C4 H4 119.9 . .
C4 C5 C6 120.4(2) . .
C4 C5 H5 119.8 . .
C6 C5 H5 119.8 . .
C1 C6 C5 119.3(2) . .
C1 C6 H6 120.4 . .
C5 C6 H6 120.4 . .
C12 C7 C8 118.7(2) . .
C12 C7 P1 118.32(17) . .
C8 C7 P1 122.94(17) . .
C9 C8 C7 120.7(2) . .
C9 C8 H8 119.6 . .
C7 C8 H8 119.6 . .
C10 C9 C8 120.2(2) . .
C10 C9 H9 119.9 . .
C8 C9 H9 119.9 . .
C11 C10 C9 119.8(2) . .
C11 C10 H10 120.1 . .
C9 C10 H10 120.1 . .
C10 C11 C12 120.4(2) . .
C10 C11 H11 119.8 . .
C12 C11 H11 119.8 . .
C11 C12 C7 120.2(2) . .
C11 C12 H12 119.9 . .
C7 C12 H12 119.9 . .
C18 C13 C14 117.2(2) . .
C18 C13 P1 118.12(16) . .
C14 C13 P1 124.52(17) . .
C15 C14 C13 120.4(2) . .
C15 C14 H14 119.8 . .
C13 C14 H14 119.8 . .
C16 C15 C14 120.6(2) . .
C16 C15 H15 119.7 . .
C14 C15 H15 119.7 . .
C15 C16 C17 121.1(2) . .
C15 C16 H16 119.5 . .
C17 C16 H16 119.5 . .
C18 C17 C16 116.7(2) . .
C18 C17 C37 117.6(2) . .
C16 C17 C37 125.7(2) . .
O1 C18 C17 119.50(19) . .
O1 C18 C13 116.47(19) . .
C17 C18 C13 124.0(2) . .
O1 C19 C24 116.71(18) . .
O1 C19 C20 119.4(2) . .
C24 C19 C20 123.8(2) . .
C21 C20 C19 117.1(2) . .
C21 C20 C37 125.5(2) . .
C19 C20 C37 117.3(2) . .
C22 C21 C20 120.4(2) . .
C22 C21 H21 119.8 . .
C20 C21 H21 119.8 . .
C21 C22 C23 121.1(2) . .
C21 C22 H22 119.4 . .
C23 C22 H22 119.4 . .
C22 C23 C24 120.4(2) . .
C22 C23 H23 119.8 . .
C24 C23 H23 119.8 . .
C19 C24 C23 117.0(2) . .
C19 C24 P2 119.03(16) . .
C23 C24 P2 123.62(18) . .
C30 C25 C26 119.7(2) . .
C30 C25 P2 123.66(19) . .
C26 C25 P2 116.7(2) . .
C27 C26 C25 119.3(3) . .
C27 C26 H26 120.3 . .
C25 C26 H26 120.3 . .
C28 C27 C26 120.5(3) . .
C28 C27 H27 119.8 . .
C26 C27 H27 119.8 . .
C29 C28 C27 120.3(3) . .
C29 C28 H28 119.8 . .
C27 C28 H28 119.8 . .
C28 C29 C30 119.8(3) . .
C28 C29 H29 120.1 . .
C30 C29 H29 120.1 . .
C25 C30 C29 120.4(3) . .
C25 C30 H30 119.8 . .
C29 C30 H30 119.8 . .
C32 C31 C36 119.5(2) . .
C32 C31 P2 122.45(18) . .
C36 C31 P2 117.76(18) . .
C33 C32 C31 120.3(2) . .
C33 C32 H32 119.9 . .
C31 C32 H32 119.9 . .
C34 C33 C32 120.1(2) . .
C34 C33 H33 120.0 . .
C32 C33 H33 120.0 . .
C35 C34 C33 120.3(2) . .
C35 C34 H34 119.8 . .
C33 C34 H34 119.8 . .
C34 C35 C36 120.3(3) . .
C34 C35 H35 119.9 . .
C36 C35 H35 119.9 . .
C35 C36 C31 119.6(2) . .
C35 C36 H36 120.2 . .
C31 C36 H36 120.2 . .
C20 C37 C17 106.39(18) . .
C20 C37 C39 112.2(2) . .
C17 C37 C39 112.8(2) . .
C20 C37 C38 108.06(19) . .
C17 C37 C38 108.19(19) . .
C39 C37 C38 109.0(2) . .
C37 C38 H38A 109.5 . .
C37 C38 H38B 109.5 . .
H38A C38 H38B 109.5 . .
C37 C38 H38C 109.5 . .
H38A C38 H38C 109.5 . .
H38B C38 H38C 109.5 . .
C37 C39 H39A 109.5 . .
C37 C39 H39B 109.5 . .
H39A C39 H39B 109.5 . .
C37 C39 H39C 109.5 . .
H39A C39 H39C 109.5 . .
H39B C39 H39C 109.5 . .
Cl3 C40 Cl4 111.7(3) . .
Cl3 C40 H40A 109.3 . .
Cl4 C40 H40A 109.3 . .
Cl3 C40 H40B 109.3 . .
Cl4 C40 H40B 109.3 . .
H40A C40 H40B 107.9 . .
Cl3' C40' Cl4' 112.3(9) . .
Cl3' C40' H40C 109.1 . .
Cl4' C40' H40C 109.1 . .
Cl3' C40' H40D 109.1 . .
Cl4' C40' H40D 109.1 . .
H40C C40' H40D 107.9 . .
Cl5 C41 Cl6 113.1(3) . .
Cl5 C41 Cl6 113.1(3) 2_655 2_655
Cl5 C41 H41A 109.0 . .
Cl5 C41 H41A 120.8 2_655 .
Cl6 C41 H41A 109.0 . .
Cl6 C41 H41A 89.5 2_655 .
Cl5 C41 H41B 109.0 . .
Cl5 C41 H41B 124.7 2_655 .
Cl6 C41 H41B 109.0 . .
Cl6 C41 H41B 90.7 2_655 .
H41A C41 H41B 107.8 . .

loop_
_geom_bond_atom_site_label_1
_geom_bond_atom_site_label_2
_geom_bond_distance
_geom_bond_site_symmetry_2
Cu1 P2 2.2608(6) .
Cu1 P1 2.2680(7) .
Cu1 Cl2 2.3752(4) .
Cu1 Cl1 2.4551(7) .
Cu2 Cl1 2.1262(7) 2_755
Cu2 Cl1 2.1263(7) .
Cl2 Cu1 2.3753(4) 2_755
P1 C7 1.821(2) .
P1 C1 1.824(2) .
P1 C13 1.831(2) .
P2 C25 1.824(2) .
P2 C31 1.826(2) .
P2 C24 1.828(2) .
O1 C18 1.386(3) .
O1 C19 1.387(3) .
C1 C2 1.377(3) .
C1 C6 1.395(3) .
C2 C3 1.387(3) .
C2 H2 0.9500 .
C3 C4 1.383(4) .
C3 H3 0.9500 .
C4 C5 1.372(4) .
C4 H4 0.9500 .
C5 C6 1.400(3) .
C5 H5 0.9500 .
C6 H6 0.9500 .
C7 C12 1.393(3) .
C7 C8 1.394(3) .
C8 C9 1.384(3) .
C8 H8 0.9500 .
C9 C10 1.381(4) .
C9 H9 0.9500 .
C10 C11 1.381(4) .
C10 H10 0.9500 .
C11 C12 1.391(3) .
C11 H11 0.9500 .
C12 H12 0.9500 .
C13 C18 1.392(3) .
C13 C14 1.395(3) .
C14 C15 1.389(3) .
C14 H14 0.9500 .
C15 C16 1.381(3) .
C15 H15 0.9500 .
C16 C17 1.397(3) .
C16 H16 0.9500 .
C17 C18 1.390(3) .
C17 C37 1.516(3) .
C19 C24 1.394(3) .
C19 C20 1.395(3) .
C20 C21 1.395(3) .
C20 C37 1.515(3) .
C21 C22 1.384(4) .
C21 H21 0.9500 .
C22 C23 1.387(3) .
C22 H22 0.9500 .
C23 C24 1.397(3) .
C23 H23 0.9500 .
C25 C30 1.381(4) .
C25 C26 1.397(4) .
C26 C27 1.389(4) .
C26 H26 0.9500 .
C27 C28 1.382(5) .
C27 H27 0.9500 .
C28 C29 1.369(5) .
C28 H28 0.9500 .
C29 C30 1.395(4) .
C29 H29 0.9500 .
C30 H30 0.9500 .
C31 C32 1.387(3) .
C31 C36 1.393(3) .
C32 C33 1.383(3) .
C32 H32 0.9500 .
C33 C34 1.377(4) .
C33 H33 0.9500 .
C34 C35 1.373(4) .
C34 H34 0.9500 .
C35 C36 1.392(4) .
C35 H35 0.9500 .
C36 H36 0.9500 .
C37 C39 1.526(3) .
C37 C38 1.549(3) .
C38 H38A 0.9800 .
C38 H38B 0.9800 .
C38 H38C 0.9800 .
C39 H39A 0.9800 .
C39 H39B 0.9800 .
C39 H39C 0.9800 .
C40 Cl3 1.759(4) .
C40 Cl4 1.759(5) .
C40 H40A 0.9900 .
C40 H40B 0.9900 .
C40' Cl3' 1.758(8) .
C40' Cl4' 1.758(8) .
C40' H40C 0.9900 .
C40' H40D 0.9900 .
C41 Cl5 1.724(4) .
C41 Cl5 1.724(4) 2_655
C41 Cl6 1.727(3) .
C41 Cl6 1.727(3) 2_655
C41 H41A 0.9900 .
C41 H41B 0.9900 .

loop_
_geom_torsion_atom_site_label_1
_geom_torsion_atom_site_label_2
_geom_torsion_atom_site_label_3
_geom_torsion_atom_site_label_4
_geom_torsion
_geom_torsion_site_symmetry_1
_geom_torsion_site_symmetry_4
Cl1 Cu2 Cl1 Cu1 159.273(16) 2_755 .
P2 Cu1 Cl1 Cu2 143.21(2) . .
P1 Cu1 Cl1 Cu2 -89.80(2) . .
Cl2 Cu1 Cl1 Cu2 28.03(2) . .
P2 Cu1 Cl2 Cu1 -136.62(2) . 2_755
P1 Cu1 Cl2 Cu1 91.78(2) . 2_755
Cl1 Cu1 Cl2 Cu1 -20.460(17) . 2_755
P2 Cu1 P1 C7 56.39(8) . .
Cl2 Cu1 P1 C7 -177.24(8) . .
Cl1 Cu1 P1 C7 -65.08(8) . .
P2 Cu1 P1 C1 179.20(8) . .
Cl2 Cu1 P1 C1 -54.43(8) . .
Cl1 Cu1 P1 C1 57.73(8) . .
P2 Cu1 P1 C13 -64.19(8) . .
Cl2 Cu1 P1 C13 62.18(8) . .
Cl1 Cu1 P1 C13 174.34(8) . .
P1 Cu1 P2 C25 -55.93(9) . .
Cl2 Cu1 P2 C25 175.66(8) . .
Cl1 Cu1 P2 C25 62.92(9) . .
P1 Cu1 P2 C31 -176.98(9) . .
Cl2 Cu1 P2 C31 54.61(9) . .
Cl1 Cu1 P2 C31 -58.13(9) . .
P1 Cu1 P2 C24 63.46(8) . .
Cl2 Cu1 P2 C24 -64.95(8) . .
Cl1 Cu1 P2 C24 -177.69(8) . .
C7 P1 C1 C2 164.11(18) . .
C13 P1 C1 C2 -89.21(19) . .
Cu1 P1 C1 C2 35.4(2) . .
C7 P1 C1 C6 -20.5(2) . .
C13 P1 C1 C6 86.2(2) . .
Cu1 P1 C1 C6 -149.21(17) . .
C6 C1 C2 C3 -2.9(4) . .
P1 C1 C2 C3 172.74(19) . .
C1 C2 C3 C4 1.3(4) . .
C2 C3 C4 C5 0.9(4) . .
C3 C4 C5 C6 -1.4(4) . .
C2 C1 C6 C5 2.3(3) . .
P1 C1 C6 C5 -173.00(17) . .
C4 C5 C6 C1 -0.1(3) . .
C1 P1 C7 C12 -96.39(19) . .
C13 P1 C7 C12 159.22(18) . .
Cu1 P1 C7 C12 32.5(2) . .
C1 P1 C7 C8 83.6(2) . .
C13 P1 C7 C8 -20.8(2) . .
Cu1 P1 C7 C8 -147.46(17) . .
C12 C7 C8 C9 0.8(3) . .
P1 C7 C8 C9 -179.18(18) . .
C7 C8 C9 C10 -1.1(4) . .
C8 C9 C10 C11 0.8(4) . .
C9 C10 C11 C12 -0.3(4) . .
C10 C11 C12 C7 0.1(4) . .
C8 C7 C12 C11 -0.3(4) . .
P1 C7 C12 C11 179.7(2) . .
C7 P1 C13 C18 -81.09(18) . .
C1 P1 C13 C18 171.51(17) . .
Cu1 P1 C13 C18 46.15(19) . .
C7 P1 C13 C14 103.7(2) . .
C1 P1 C13 C14 -3.7(2) . .
Cu1 P1 C13 C14 -129.07(17) . .
C18 C13 C14 C15 0.5(3) . .
P1 C13 C14 C15 175.72(17) . .
C13 C14 C15 C16 -0.6(3) . .
C14 C15 C16 C17 0.4(3) . .
C15 C16 C17 C18 -0.2(3) . .
C15 C16 C17 C37 179.0(2) . .
C19 O1 C18 C17 38.8(3) . .
C19 O1 C18 C13 -140.59(19) . .
C16 C17 C18 O1 -179.29(19) . .
C37 C17 C18 O1 1.5(3) . .
C16 C17 C18 C13 0.1(3) . .
C37 C17 C18 C13 -179.2(2) . .
C14 C13 C18 O1 179.15(18) . .
P1 C13 C18 O1 3.6(3) . .
C14 C13 C18 C17 -0.2(3) . .
P1 C13 C18 C17 -175.77(17) . .
C18 O1 C19 C24 141.72(19) . .
C18 O1 C19 C20 -37.0(3) . .
O1 C19 C20 C21 176.47(19) . .
C24 C19 C20 C21 -2.2(3) . .
O1 C19 C20 C37 -4.8(3) . .
C24 C19 C20 C37 176.6(2) . .
C19 C20 C21 C22 1.6(3) . .
C37 C20 C21 C22 -177.1(2) . .
C20 C21 C22 C23 0.6(4) . .
C21 C22 C23 C24 -2.5(4) . .
O1 C19 C24 C23 -178.24(18) . .
C20 C19 C24 C23 0.4(3) . .
O1 C19 C24 P2 -4.5(3) . .
C20 C19 C24 P2 174.23(17) . .
C22 C23 C24 C19 1.9(3) . .
C22 C23 C24 P2 -171.58(18) . .
C25 P2 C24 C19 77.45(19) . .
C31 P2 C24 C19 -176.01(17) . .
Cu1 P2 C24 C19 -45.30(18) . .
C25 P2 C24 C23 -109.19(19) . .
C31 P2 C24 C23 -2.7(2) . .
Cu1 P2 C24 C23 128.06(17) . .
C31 P2 C25 C30 -103.7(2) . .
C24 P2 C25 C30 0.8(2) . .
Cu1 P2 C25 C30 125.2(2) . .
C31 P2 C25 C26 76.5(2) . .
C24 P2 C25 C26 -178.95(19) . .
Cu1 P2 C25 C26 -54.6(2) . .
C30 C25 C26 C27 0.7(4) . .
P2 C25 C26 C27 -179.5(2) . .
C25 C26 C27 C28 -1.5(5) . .
C26 C27 C28 C29 2.2(5) . .
C27 C28 C29 C30 -1.9(5) . .
C26 C25 C30 C29 -0.5(4) . .
P2 C25 C30 C29 179.7(2) . .
C28 C29 C30 C25 1.1(4) . .
C25 P2 C31 C32 20.7(2) . .
C24 P2 C31 C32 -87.9(2) . .
Cu1 P2 C31 C32 145.86(17) . .
C25 P2 C31 C36 -165.56(19) . .
C24 P2 C31 C36 85.82(19) . .
Cu1 P2 C31 C36 -40.4(2) . .
C36 C31 C32 C33 0.6(4) . .
P2 C31 C32 C33 174.25(19) . .
C31 C32 C33 C34 -1.0(4) . .
C32 C33 C34 C35 1.0(4) . .
C33 C34 C35 C36 -0.6(4) . .
C34 C35 C36 C31 0.2(4) . .
C32 C31 C36 C35 -0.2(4) . .
P2 C31 C36 C35 -174.2(2) . .
C21 C20 C37 C17 -140.4(2) . .
C19 C20 C37 C17 40.9(3) . .
C21 C20 C37 C39 -16.6(3) . .
C19 C20 C37 C39 164.8(2) . .
C21 C20 C37 C38 103.6(3) . .
C19 C20 C37 C38 -75.0(2) . .
C18 C17 C37 C20 -39.4(3) . .
C16 C17 C37 C20 141.5(2) . .
C18 C17 C37 C39 -162.8(2) . .
C16 C17 C37 C39 18.1(3) . .
C18 C17 C37 C38 76.5(3) . .
C16 C17 C37 C38 -102.6(3) . .
